data_7208906
loop_
_publ_author_name
'Hu, Feilong'
'Zou, Huahong'
'Zhao, Xuebo'
'Mi, Yan'
'Luo, Caili'
'Wang, Yunxiao'

_publ_section_title
;
 Second ligands-assisted structural variation of entangled coordination
 polymers with polycatenated or polythreaded features
;
_journal_issue 6
_journal_name_full CrystEngComm
_journal_page_first 1068
_journal_paper_doi 10.1039/c2ce26165k
_journal_volume 15
_journal_year 2013
_chemical_formula_sum 'C48 H41 N4 Ni2 O14.5'
_chemical_formula_weight 1023.27
_chemical_name_systematic
;
?
;
_space_group_IT_number 2
_symmetry_cell_setting triclinic
_symmetry_space_group_name_Hall '-P 1'
_symmetry_space_group_name_H-M 'P -1'
_atom_sites_solution_hydrogens geom
_atom_sites_solution_primary direct
_atom_sites_solution_secondary difmap
_audit_creation_method SHELXL-97
_cell_angle_alpha 87.779(13)
_cell_angle_beta 74.046(12)
_cell_angle_gamma 70.035(12)
_cell_formula_units_Z 2
_cell_length_a 12.089(11)
_cell_length_b 14.791(13)
_cell_length_c 15.760(14)
_cell_measurement_temperature 293(2)
_cell_volume 2542(4)
_computing_cell_refinement 'Bruker SMART'
_computing_data_collection 'Bruker SMART'
_computing_data_reduction 'Bruker SHELXTL'
_computing_molecular_graphics 'Bruker SHELXTL'
_computing_publication_material 'Bruker SHELXTL'
_computing_structure_refinement 'SHELXL-97 (Sheldrick, 1997)'
_computing_structure_solution 'SHELXS-97 (Sheldrick, 1990)'
_diffrn_ambient_temperature 293(2)
_diffrn_measured_fraction_theta_full 0.985
_diffrn_measured_fraction_theta_max 0.985
_diffrn_measurement_device_type 'CCD area detector'
_diffrn_measurement_method 'phi and omega scans'
_diffrn_radiation_monochromator graphite
_diffrn_radiation_source 'fine-focus sealed tube'
_diffrn_radiation_type MoK\a
_diffrn_radiation_wavelength 0.71073
_diffrn_reflns_av_R_equivalents 0.0846
_diffrn_reflns_av_sigmaI/netI 0.2001
_diffrn_reflns_limit_h_max 14
_diffrn_reflns_limit_h_min -14
_diffrn_reflns_limit_k_max 17
_diffrn_reflns_limit_k_min -15
_diffrn_reflns_limit_l_max 17
_diffrn_reflns_limit_l_min -18
_diffrn_reflns_number 14498
_diffrn_reflns_theta_full 25.01
_diffrn_reflns_theta_max 25.01
_diffrn_reflns_theta_min 1.47
_exptl_absorpt_coefficient_mu 0.808
_exptl_absorpt_correction_T_max 0.8551
_exptl_absorpt_correction_T_min 0.7936
_exptl_absorpt_correction_type multi-scan
_exptl_absorpt_process_details sadabs
_exptl_crystal_colour Green
_exptl_crystal_density_diffrn 1.337
_exptl_crystal_density_method 'not measured'
_exptl_crystal_description Block
_exptl_crystal_F_000 1058
_exptl_crystal_size_max 0.30
_exptl_crystal_size_mid 0.24
_exptl_crystal_size_min 0.20
_refine_diff_density_max 0.667
_refine_diff_density_min -0.482
_refine_diff_density_rms 0.101
_refine_ls_extinction_coef 0.0076(8)
_refine_ls_extinction_expression Fc^*^=kFc[1+0.001xFc^2^\l^3^/sin(2\q)]^-1/4^
_refine_ls_extinction_method SHELXL
_refine_ls_goodness_of_fit_ref 0.976
_refine_ls_hydrogen_treatment constr
_refine_ls_matrix_type full
_refine_ls_number_parameters 632
_refine_ls_number_reflns 8847
_refine_ls_number_restraints 0
_refine_ls_restrained_S_all 0.976
_refine_ls_R_factor_all 0.2047
_refine_ls_R_factor_gt 0.0785
_refine_ls_shift/su_max 0.000
_refine_ls_shift/su_mean 0.000
_refine_ls_structure_factor_coef Fsqd
_refine_ls_weighting_details 'calc w=1/[\s^2^(Fo^2^)+(0.0860P)^2^+0.0000P] where P=(Fo^2^+2Fc^2^)/3'
_refine_ls_weighting_scheme calc
_refine_ls_wR_factor_gt 0.1637
_refine_ls_wR_factor_ref 0.2224
_reflns_number_gt 3662
_reflns_number_total 8847
_reflns_threshold_expression >2sigma(I)
_cod_data_source_file c2ce26165k.txt
_cod_data_source_block 1'
_cod_depositor_comments
;
The following automatic conversions were performed:

'_symmetry_cell_setting' value 'Triclinic' changed to 'triclinic'
according to /home/saulius/struct/CIF-dictionaries/cif_core.dic
dictionary named 'cif_core.dic' version 2.4.2 from 2011-04-26.

Automatic conversion script
Id: cif_fix_values 1891 2012-01-12 08:04:46Z andrius 
;
_cod_original_sg_symbol_H-M P-1
_cod_original_formula_sum 'C48 H41 N4 Ni2 O14.50'
_cod_database_code 7208906

loop_
_symmetry_equiv_pos_as_xyz
'x, y, z'
'-x, -y, -z'

loop_
_atom_site_label
_atom_site_type_symbol
_atom_site_fract_x
_atom_site_fract_y
_atom_site_fract_z
_atom_site_U_iso_or_equiv
_atom_site_adp_type
_atom_site_occupancy
_atom_site_symmetry_multiplicity
_atom_site_calc_flag
_atom_site_refinement_flags
Ni1 Ni -0.31572(10) 0.55793(7) 0.97723(7) 0.0403(4) Uani 1 1 d .
Ni2 Ni 0.66272(11) 0.19528(8) 0.60834(7) 0.0478(4) Uani 1 1 d .
N1 N 0.4850(7) 0.2623(5) 0.6801(4) 0.053(2) Uani 1 1 d .
N2 N -0.1394(6) 0.5004(5) 0.8936(4) 0.0445(18) Uani 1 1 d .
N4 N -0.3869(6) 0.6159(5) 0.8765(4) 0.0463(18) Uani 1 1 d .
N5 N -0.6041(6) 0.7757(5) 0.5079(4) 0.0441(18) Uani 1 1 d .
O1 O -0.2508(5) 0.4533(4) 1.0680(3) 0.0435(14) Uani 1 1 d .
O2 O -0.3322(5) 0.4220(4) 0.9709(3) 0.0416(14) Uani 1 1 d .
O3 O -0.1386(7) 0.0122(4) 1.1205(6) 0.105(3) Uani 1 1 d .
O4 O -0.2769(5) -0.3296(4) 1.0111(4) 0.0499(16) Uani 1 1 d .
O5 O -0.4609(7) -0.2269(5) 1.0766(6) 0.092(3) Uani 1 1 d .
O6 O 0.8208(5) 0.0750(4) 0.5347(4) 0.0609(18) Uani 1 1 d .
O7 O 0.6491(7) 0.0621(4) 0.6129(4) 0.0600(18) Uani 1 1 d .
O8 O 0.7463(6) 0.3527(4) 0.7031(4) 0.0671(19) Uani 1 1 d .
O9 O 0.7121(5) 0.3098(4) 0.5819(4) 0.0527(16) Uani 1 1 d .
O10 O 0.8937(6) 0.6456(4) 0.4322(4) 0.072(2) Uani 1 1 d .
O11 O 0.7296(7) 0.1792(5) 0.7162(5) 0.102(3) Uani 1 1 d .
H11B H 0.6855 0.1656 0.7634 0.123 Uiso 1 1 d R
H11 H 0.7562 0.2225 0.7204 0.154 Uiso 1 1 d R
O12 O -0.4827(4) 0.6076(4) 1.0683(3) 0.0467(15) Uani 1 1 d .
H12C H -0.5395 0.6028 1.0488 0.056 Uiso 1 1 d R
H12 H -0.4962 0.6627 1.0862 0.070 Uiso 1 1 d R
O13 O 0.6390(17) 0.9400(10) 0.7629(9) 0.131(7) Uani 0.50 1 d P
H13C H 0.6402 0.9670 0.7142 0.157 Uiso 0.50 1 d PR
H13D H 0.6472 0.9770 0.7988 0.157 Uiso 0.50 1 d PR
O14 O 0.906(3) 0.773(2) 0.7354(19) 0.265(15) Uani 0.50 1 d P
H14C H 0.8324 0.8109 0.7469 0.318 Uiso 0.50 1 d PR
H14D H 0.9524 0.8040 0.7099 0.318 Uiso 0.50 1 d PR
O15 O 0.6685(10) 0.0883(8) 0.8548(7) 0.188(5) Uani 1 1 d .
H15C H 0.5993 0.1287 0.8821 0.225 Uiso 1 1 d R
H15B H 0.7176 0.0783 0.8865 0.225 Uiso 1 1 d R
O16 O 0.029(3) 0.899(4) 0.6503(17) 0.40(3) Uani 0.50 1 d P
H16C H 0.0671 0.8941 0.5957 0.478 Uiso 0.50 1 d PR
H16A H -0.0265 0.9547 0.6641 0.478 Uiso 0.50 1 d PR
C1 C -0.2777(7) 0.3944(5) 1.0313(5) 0.036(2) Uani 1 1 d .
C2 C -0.2446(7) 0.2935(6) 1.0541(5) 0.039(2) Uani 1 1 d .
C3 C -0.1941(8) 0.2651(6) 1.1217(6) 0.055(2) Uani 1 1 d .
H3 H -0.1813 0.3107 1.1533 0.066 Uiso 1 1 calc R
C4 C -0.1612(8) 0.1719(6) 1.1452(6) 0.059(3) Uani 1 1 d .
H4 H -0.1277 0.1541 1.1924 0.071 Uiso 1 1 calc R
C5 C -0.1789(9) 0.1053(6) 1.0976(8) 0.075(3) Uani 1 1 d .
C6 C -0.2260(10) 0.1309(6) 1.0263(8) 0.084(4) Uani 1 1 d .
H6 H -0.2354 0.0850 0.9929 0.100 Uiso 1 1 calc R
C7 C -0.2581(8) 0.2238(6) 1.0063(7) 0.063(3) Uani 1 1 d .
H7 H -0.2904 0.2416 0.9585 0.076 Uiso 1 1 calc R
C8 C -0.1910(11) -0.0503(7) 1.1006(8) 0.075(3) Uani 1 1 d .
C9 C -0.1169(10) -0.1359(7) 1.0599(7) 0.078(3) Uani 1 1 d .
H9 H -0.0324 -0.1509 1.0432 0.094 Uiso 1 1 calc R
C10 C -0.1672(10) -0.2015(7) 1.0429(7) 0.068(3) Uani 1 1 d .
H10 H -0.1163 -0.2610 1.0145 0.082 Uiso 1 1 calc R
C11 C -0.2909(10) -0.1799(6) 1.0675(7) 0.061(3) Uani 1 1 d .
C12 C -0.3651(10) -0.0945(7) 1.1112(9) 0.100(4) Uani 1 1 d .
H12A H -0.4496 -0.0800 1.1301 0.120 Uiso 1 1 calc R
C13 C -0.3129(12) -0.0285(8) 1.1273(9) 0.107(4) Uani 1 1 d .
H13 H -0.3627 0.0308 1.1567 0.128 Uiso 1 1 calc R
C14 C -0.3475(12) -0.2505(8) 1.0499(7) 0.062(3) Uani 1 1 d .
C15 C 0.7544(10) 0.0257(7) 0.5596(6) 0.052(2) Uani 1 1 d .
C16 C 0.7918(8) -0.0749(6) 0.5281(6) 0.048(2) Uani 1 1 d .
C17 C 0.9074(9) -0.1227(7) 0.4776(7) 0.071(3) Uani 1 1 d .
H17 H 0.9642 -0.0912 0.4635 0.085 Uiso 1 1 calc R
C18 C 0.9421(9) 0.7829(7) 0.4468(7) 0.071(3) Uani 1 1 d .
H18 H 1.0220 0.7504 0.4132 0.085 Uiso 1 1 calc R
C19 C 0.8569(9) 0.7380(6) 0.4665(6) 0.057(3) Uani 1 1 d .
C20 C 0.7391(8) -0.2125(6) 0.5153(6) 0.056(3) Uani 1 1 d .
H20 H 0.6806 -0.2424 0.5272 0.067 Uiso 1 1 calc R
C21 C 0.7084(8) -0.1226(6) 0.5453(6) 0.056(3) Uani 1 1 d .
H21 H 0.6284 -0.0905 0.5789 0.067 Uiso 1 1 calc R
C22 C 0.4446(9) 0.3453(7) 0.7285(6) 0.060(3) Uani 1 1 d .
H22 H 0.5013 0.3725 0.7343 0.073 Uiso 1 1 calc R
C23 C 0.3243(9) 0.3914(7) 0.7694(6) 0.064(3) Uani 1 1 d .
H23 H 0.3002 0.4485 0.8033 0.076 Uiso 1 1 calc R
C24 C 0.2385(8) 0.3548(6) 0.7612(5) 0.047(2) Uani 1 1 d .
C25 C 0.2771(10) 0.2687(7) 0.7140(6) 0.063(3) Uani 1 1 d .
H25 H 0.2219 0.2399 0.7085 0.075 Uiso 1 1 calc R
C26 C 0.4000(10) 0.2267(7) 0.6751(6) 0.061(3) Uani 1 1 d .
H26 H 0.4261 0.1685 0.6424 0.073 Uiso 1 1 calc R
C27 C 0.1068(9) 0.4041(7) 0.8050(6) 0.051(2) Uani 1 1 d .
C28 C 0.0670(10) 0.4834(7) 0.8658(7) 0.075(3) Uani 1 1 d .
H28 H 0.1243 0.5058 0.8782 0.091 Uiso 1 1 calc R
C29 C -0.0531(9) 0.5274(7) 0.9064(7) 0.068(3) Uani 1 1 d .
H29 H -0.0756 0.5801 0.9458 0.082 Uiso 1 1 calc R
C30 C -0.1037(10) 0.4290(7) 0.8344(6) 0.065(3) Uani 1 1 d .
H30 H -0.1635 0.4099 0.8219 0.078 Uiso 1 1 calc R
C31 C 0.0157(9) 0.3810(7) 0.7898(6) 0.067(3) Uani 1 1 d .
H31 H 0.0341 0.3313 0.7482 0.080 Uiso 1 1 calc R
C32 C -0.3886(9) 0.7001(7) 0.8458(6) 0.068(3) Uani 1 1 d .
H32 H -0.3569 0.7367 0.8725 0.081 Uiso 1 1 calc R
C33 C -0.4345(9) 0.7367(7) 0.7769(6) 0.064(3) Uani 1 1 d .
H33 H -0.4349 0.7974 0.7588 0.077 Uiso 1 1 calc R
C34 C -0.4794(7) 0.6855(6) 0.7347(5) 0.039(2) Uani 1 1 d .
C35 C -0.4803(7) 0.5985(6) 0.7671(5) 0.047(2) Uani 1 1 d .
H35 H -0.5125 0.5612 0.7419 0.057 Uiso 1 1 calc R
C36 C -0.4338(8) 0.5669(6) 0.8365(5) 0.053(2) Uani 1 1 d .
H36 H -0.4350 0.5074 0.8571 0.063 Uiso 1 1 calc R
C37 C -0.5239(8) 0.7183(6) 0.6578(5) 0.044(2) Uani 1 1 d .
C38 C -0.5838(8) 0.8126(6) 0.6454(6) 0.049(2) Uani 1 1 d .
H38 H -0.5996 0.8599 0.6886 0.059 Uiso 1 1 calc R
C39 C -0.6207(8) 0.8386(6) 0.5710(6) 0.050(2) Uani 1 1 d .
H39 H -0.6592 0.9036 0.5646 0.060 Uiso 1 1 calc R
C40 C -0.5450(8) 0.6858(7) 0.5182(6) 0.050(2) Uani 1 1 d .
H40 H -0.5301 0.6404 0.4735 0.060 Uiso 1 1 calc R
C41 C -0.5037(8) 0.6539(6) 0.5892(5) 0.049(2) Uani 1 1 d .
H41 H -0.4619 0.5886 0.5919 0.059 Uiso 1 1 calc R
C42 C 0.8464(9) 0.5762(6) 0.5709(7) 0.063(3) Uani 1 1 d .
H42 H 0.8653 0.6208 0.5991 0.075 Uiso 1 1 calc R
C45 C 0.7452(7) 0.3615(6) 0.6243(7) 0.047(2) Uani 1 1 d .
C46 C 0.7826(8) 0.4390(6) 0.5744(6) 0.048(2) Uani 1 1 d .
C50 C 0.8123(8) 0.5045(6) 0.6158(6) 0.051(2) Uani 1 1 d .
H50 H 0.8091 0.4998 0.6754 0.061 Uiso 1 1 calc R
C79 C 0.7892(8) 0.4462(6) 0.4871(6) 0.058(3) Uani 1 1 d .
H79 H 0.7695 0.4027 0.4582 0.069 Uiso 1 1 calc R
C80 C 0.8516(8) 0.5800(6) 0.4829(7) 0.058(3) Uani 1 1 d .
C114 C 0.8243(9) 0.5160(7) 0.4417(7) 0.067(3) Uani 1 1 d .
H114 H 0.8295 0.5197 0.3818 0.080 Uiso 1 1 calc R

loop_
_atom_site_aniso_label
_atom_site_aniso_U_11
_atom_site_aniso_U_22
_atom_site_aniso_U_33
_atom_site_aniso_U_23
_atom_site_aniso_U_13
_atom_site_aniso_U_12
Ni1 0.0475(8) 0.0373(7) 0.0477(7) 0.0064(5) -0.0222(6) -0.0225(6)
Ni2 0.0631(9) 0.0374(7) 0.0501(8) 0.0055(6) -0.0230(6) -0.0210(6)
N1 0.063(5) 0.054(5) 0.047(4) -0.003(4) -0.011(4) -0.030(4)
N2 0.045(5) 0.048(5) 0.047(4) -0.001(4) -0.015(4) -0.021(4)
N4 0.055(5) 0.039(4) 0.053(5) 0.010(4) -0.022(4) -0.021(4)
N5 0.049(5) 0.035(4) 0.048(4) 0.000(4) -0.017(4) -0.010(4)
O1 0.054(4) 0.032(3) 0.054(4) 0.000(3) -0.024(3) -0.019(3)
O2 0.049(4) 0.041(3) 0.046(3) 0.003(3) -0.022(3) -0.022(3)
O3 0.135(7) 0.036(4) 0.203(9) 0.034(5) -0.128(7) -0.042(4)
O4 0.059(4) 0.036(3) 0.063(4) 0.001(3) -0.020(3) -0.025(3)
O5 0.064(5) 0.044(4) 0.178(8) -0.020(5) -0.044(5) -0.017(4)
O6 0.057(4) 0.049(4) 0.096(5) 0.022(4) -0.039(4) -0.029(3)
O7 0.087(5) 0.042(4) 0.057(4) 0.002(3) -0.017(4) -0.032(4)
O8 0.096(5) 0.070(5) 0.056(4) 0.010(4) -0.029(4) -0.049(4)
O9 0.071(4) 0.042(4) 0.063(4) 0.011(3) -0.037(3) -0.029(3)
O10 0.084(5) 0.036(4) 0.076(5) -0.005(3) 0.011(4) -0.022(4)
O11 0.182(8) 0.077(5) 0.107(6) 0.039(4) -0.103(6) -0.071(5)
O12 0.043(4) 0.044(3) 0.060(4) -0.006(3) -0.022(3) -0.017(3)
O13 0.24(2) 0.065(10) 0.074(10) -0.004(8) 0.037(12) -0.101(12)
O14 0.23(3) 0.31(4) 0.32(4) -0.01(3) -0.05(3) -0.19(3)
O15 0.149(10) 0.194(12) 0.186(11) -0.003(9) -0.019(8) -0.037(9)
O16 0.30(4) 0.92(10) 0.20(3) 0.26(4) -0.20(3) -0.42(5)
C1 0.037(5) 0.026(4) 0.049(5) -0.002(4) -0.012(4) -0.012(4)
C2 0.037(5) 0.033(5) 0.057(6) 0.003(4) -0.019(4) -0.019(4)
C3 0.060(6) 0.041(6) 0.081(7) 0.000(5) -0.037(6) -0.025(5)
C4 0.069(7) 0.037(5) 0.087(7) 0.014(5) -0.049(6) -0.019(5)
C5 0.082(8) 0.029(5) 0.145(10) 0.020(6) -0.078(8) -0.023(5)
C6 0.111(9) 0.026(5) 0.145(10) 0.001(6) -0.088(8) -0.019(6)
C7 0.066(7) 0.034(5) 0.105(8) -0.005(5) -0.054(6) -0.012(5)
C8 0.090(9) 0.036(6) 0.139(10) 0.025(6) -0.082(8) -0.033(6)
C9 0.072(8) 0.052(7) 0.125(10) -0.001(7) -0.038(7) -0.031(6)
C10 0.081(8) 0.046(6) 0.094(8) 0.005(6) -0.041(7) -0.029(6)
C11 0.079(8) 0.025(5) 0.097(8) 0.014(5) -0.042(6) -0.027(5)
C12 0.062(8) 0.039(6) 0.207(14) -0.032(8) -0.050(8) -0.013(6)
C13 0.091(10) 0.043(7) 0.191(14) -0.027(8) -0.051(10) -0.016(7)
C14 0.082(9) 0.048(7) 0.082(8) 0.022(6) -0.046(7) -0.037(7)
C15 0.054(7) 0.058(7) 0.047(6) 0.014(5) -0.022(5) -0.018(6)
C16 0.044(6) 0.032(5) 0.072(6) 0.012(5) -0.027(5) -0.011(5)
C17 0.055(7) 0.046(6) 0.116(9) 0.016(6) -0.022(7) -0.026(6)
C18 0.044(6) 0.046(6) 0.105(8) -0.002(6) 0.003(6) -0.012(5)
C19 0.057(7) 0.038(6) 0.065(6) 0.011(5) -0.006(5) -0.013(5)
C20 0.041(6) 0.038(5) 0.084(7) -0.010(5) -0.001(5) -0.018(5)
C21 0.050(6) 0.033(5) 0.074(7) 0.000(5) -0.004(5) -0.011(5)
C22 0.072(7) 0.060(6) 0.057(6) -0.023(5) -0.005(6) -0.039(6)
C23 0.055(7) 0.072(7) 0.058(6) -0.023(5) 0.006(5) -0.030(6)
C24 0.050(6) 0.057(6) 0.041(5) -0.003(5) -0.003(5) -0.033(5)
C25 0.064(7) 0.055(6) 0.076(7) -0.012(6) -0.010(6) -0.035(6)
C26 0.077(8) 0.052(6) 0.060(6) -0.018(5) -0.009(6) -0.038(6)
C27 0.060(7) 0.063(6) 0.044(5) 0.012(5) -0.013(5) -0.040(5)
C28 0.055(7) 0.076(8) 0.115(9) -0.025(7) -0.030(7) -0.038(6)
C29 0.050(7) 0.060(7) 0.107(9) -0.020(6) -0.027(6) -0.027(6)
C30 0.070(8) 0.081(7) 0.060(7) -0.013(6) -0.008(6) -0.053(6)
C31 0.064(7) 0.092(8) 0.052(6) -0.030(6) 0.000(6) -0.045(6)
C32 0.100(8) 0.065(7) 0.068(7) 0.018(6) -0.050(6) -0.046(6)
C33 0.102(8) 0.054(6) 0.059(6) 0.018(5) -0.040(6) -0.042(6)
C34 0.050(6) 0.037(5) 0.033(5) 0.007(4) -0.017(4) -0.015(4)
C35 0.057(6) 0.050(6) 0.049(5) 0.012(5) -0.022(5) -0.030(5)
C36 0.070(7) 0.051(6) 0.050(6) 0.012(5) -0.020(5) -0.035(5)
C37 0.049(6) 0.043(5) 0.044(5) 0.005(4) -0.016(4) -0.019(5)
C38 0.063(6) 0.033(5) 0.047(6) -0.008(4) -0.014(5) -0.011(5)
C39 0.068(7) 0.035(5) 0.049(6) 0.009(5) -0.023(5) -0.014(5)
C40 0.056(6) 0.052(6) 0.048(6) -0.004(5) -0.021(5) -0.020(5)
C41 0.059(6) 0.037(5) 0.048(6) 0.001(4) -0.019(5) -0.010(5)
C42 0.076(7) 0.047(6) 0.074(7) 0.005(5) -0.018(6) -0.035(5)
C45 0.039(6) 0.035(5) 0.068(7) 0.004(5) -0.014(5) -0.014(4)
C46 0.047(6) 0.027(5) 0.068(7) -0.003(5) -0.013(5) -0.010(4)
C50 0.061(6) 0.049(6) 0.051(6) 0.002(5) -0.016(5) -0.028(5)
C79 0.074(7) 0.041(6) 0.057(6) 0.000(5) -0.016(6) -0.021(5)
C80 0.056(6) 0.035(5) 0.068(7) 0.007(5) 0.003(5) -0.011(5)
C114 0.095(8) 0.048(6) 0.061(6) 0.008(5) -0.007(6) -0.041(6)

loop_
_atom_type_symbol
_atom_type_description
_atom_type_scat_dispersion_real
_atom_type_scat_dispersion_imag
_atom_type_scat_source
C C 0.0033 0.0016 'International Tables Vol C Tables 4.2.6.8 and 6.1.1.4'
H H 0.0000 0.0000 'International Tables Vol C Tables 4.2.6.8 and 6.1.1.4'
N N 0.0061 0.0033 'International Tables Vol C Tables 4.2.6.8 and 6.1.1.4'
Ni Ni 0.3393 1.1124 'International Tables Vol C Tables 4.2.6.8 and 6.1.1.4'
O O 0.0106 0.0060 'International Tables Vol C Tables 4.2.6.8 and 6.1.1.4'

loop_
_geom_angle_atom_site_label_1
_geom_angle_atom_site_label_2
_geom_angle_atom_site_label_3
_geom_angle
_geom_angle_site_symmetry_1
_geom_angle_site_symmetry_3
O4 Ni1 N4 98.4(3) 1_565 .
O4 Ni1 O12 89.9(2) 1_565 .
N4 Ni1 O12 92.4(2) . .
O4 Ni1 N2 90.1(3) 1_565 .
N4 Ni1 N2 92.8(3) . .
O12 Ni1 N2 174.7(2) . .
O4 Ni1 O2 163.1(2) 1_565 .
N4 Ni1 O2 98.5(2) . .
O12 Ni1 O2 90.3(2) . .
N2 Ni1 O2 88.3(2) . .
O4 Ni1 O1 101.8(2) 1_565 .
N4 Ni1 O1 159.8(2) . .
O12 Ni1 O1 89.2(2) . .
N2 Ni1 O1 85.7(2) . .
O2 Ni1 O1 61.3(2) . .
O4 Ni1 C1 131.9(3) 1_565 .
N4 Ni1 C1 129.6(3) . .
O12 Ni1 C1 91.2(2) . .
N2 Ni1 C1 85.0(3) . .
O2 Ni1 C1 31.3(2) . .
O1 Ni1 C1 30.2(2) . .
O9 Ni2 O7 166.5(3) . .
O9 Ni2 N1 98.9(3) . .
O7 Ni2 N1 94.2(3) . .
O9 Ni2 O11 88.7(2) . .
O7 Ni2 O11 93.7(3) . .
N1 Ni2 O11 94.1(3) . .
O9 Ni2 N5 84.5(2) . 2_566
O7 Ni2 N5 92.6(3) . 2_566
N1 Ni2 N5 88.3(3) . 2_566
O11 Ni2 N5 173.1(3) . 2_566
O9 Ni2 O6 104.8(2) . .
O7 Ni2 O6 61.8(2) . .
N1 Ni2 O6 155.7(3) . .
O11 Ni2 O6 91.6(3) . .
N5 Ni2 O6 88.9(2) 2_566 .
O9 Ni2 C15 135.2(3) . .
O7 Ni2 C15 31.3(3) . .
N1 Ni2 C15 125.2(3) . .
O11 Ni2 C15 94.7(3) . .
N5 Ni2 C15 89.2(3) 2_566 .
O6 Ni2 C15 30.6(3) . .
C26 N1 C22 115.9(8) . .
C26 N1 Ni2 119.6(6) . .
C22 N1 Ni2 124.4(7) . .
C29 N2 C30 115.9(8) . .
C29 N2 Ni1 119.2(6) . .
C30 N2 Ni1 124.4(6) . .
C32 N4 C36 115.9(8) . .
C32 N4 Ni1 124.4(6) . .
C36 N4 Ni1 119.7(6) . .
C40 N5 C39 116.2(7) . .
C40 N5 Ni2 116.7(6) . 2_566
C39 N5 Ni2 127.1(6) . 2_566
C1 O1 Ni1 88.7(5) . .
C1 O2 Ni1 90.6(4) . .
C5 O3 C8 118.5(8) . .
C14 O4 Ni1 129.6(6) . 1_545
C15 O6 Ni2 85.5(6) . .
C15 O7 Ni2 92.1(6) . .
C45 O9 Ni2 134.4(6) . .
C19 O10 C80 119.0(7) . .
Ni2 O11 H11B 116.1 . .
Ni2 O11 H11 110.1 . .
H11B O11 H11 117.0 . .
Ni1 O12 H12C 112.3 . .
Ni1 O12 H12 109.8 . .
H12C O12 H12 112.8 . .
H13C O13 H13D 108.0 . .
H14C O14 H14D 108.1 . .
H15C O15 H15B 109.6 . .
H16C O16 H16A 110.8 . .
O1 C1 O2 119.2(7) . .
O1 C1 C2 121.0(7) . .
O2 C1 C2 119.8(7) . .
O1 C1 Ni1 61.2(4) . .
O2 C1 Ni1 58.2(4) . .
C2 C1 Ni1 173.7(6) . .
C3 C2 C7 117.7(8) . .
C3 C2 C1 120.1(7) . .
C7 C2 C1 122.1(8) . .
C2 C3 C4 122.3(8) . .
C2 C3 H3 118.9 . .
C4 C3 H3 118.9 . .
C3 C4 C5 118.3(9) . .
C3 C4 H4 120.9 . .
C5 C4 H4 120.9 . .
O3 C5 C4 116.1(9) . .
O3 C5 C6 122.6(9) . .
C4 C5 C6 121.0(9) . .
C7 C6 C5 118.5(9) . .
C7 C6 H6 120.8 . .
C5 C6 H6 120.8 . .
C6 C7 C2 122.2(9) . .
C6 C7 H7 118.9 . .
C2 C7 H7 118.9 . .
C9 C8 C13 121.1(10) . .
C9 C8 O3 118.2(11) . .
C13 C8 O3 120.5(11) . .
C8 C9 C10 119.3(10) . .
C8 C9 H9 120.4 . .
C10 C9 H9 120.4 . .
C11 C10 C9 120.6(10) . .
C11 C10 H10 119.7 . .
C9 C10 H10 119.7 . .
C12 C11 C10 119.9(9) . .
C12 C11 C14 118.7(10) . .
C10 C11 C14 121.4(9) . .
C11 C12 C13 118.8(10) . .
C11 C12 H12A 120.6 . .
C13 C12 H12A 120.6 . .
C8 C13 C12 120.3(10) . .
C8 C13 H13 119.9 . .
C12 C13 H13 119.9 . .
O5 C14 O4 124.7(9) . .
O5 C14 C11 117.8(10) . .
O4 C14 C11 117.5(10) . .
O6 C15 O7 120.3(9) . .
O6 C15 C16 122.4(9) . .
O7 C15 C16 117.2(9) . .
O6 C15 Ni2 63.9(5) . .
O7 C15 Ni2 56.6(5) . .
C16 C15 Ni2 171.3(7) . .
C17 C16 C21 118.0(8) . .
C17 C16 C15 121.2(9) . .
C21 C16 C15 120.7(9) . .
C16 C17 C18 121.2(9) . 1_545
C16 C17 H17 119.4 . .
C18 C17 H17 119.4 1_545 .
C19 C18 C17 118.8(9) . 1_565
C19 C18 H18 120.6 . .
C17 C18 H18 120.6 1_565 .
O10 C19 C18 117.0(9) . .
O10 C19 C20 123.0(9) . 1_565
C18 C19 C20 119.9(9) . 1_565
C21 C20 C19 120.3(9) . 1_545
C21 C20 H20 119.9 . .
C19 C20 H20 119.9 1_545 .
C20 C21 C16 121.8(9) . .
C20 C21 H21 119.1 . .
C16 C21 H21 119.1 . .
N1 C22 C23 122.6(9) . .
N1 C22 H22 118.7 . .
C23 C22 H22 118.7 . .
C22 C23 C24 120.4(9) . .
C22 C23 H23 119.8 . .
C24 C23 H23 119.8 . .
C23 C24 C25 118.4(9) . .
C23 C24 C27 121.3(8) . .
C25 C24 C27 120.2(8) . .
C26 C25 C24 117.5(9) . .
C26 C25 H25 121.3 . .
C24 C25 H25 121.3 . .
N1 C26 C25 125.2(8) . .
N1 C26 H26 117.4 . .
C25 C26 H26 117.4 . .
C31 C27 C28 114.0(9) . .
C31 C27 C24 124.9(9) . .
C28 C27 C24 121.1(8) . .
C29 C28 C27 120.9(9) . .
C29 C28 H28 119.5 . .
C27 C28 H28 119.5 . .
N2 C29 C28 123.7(9) . .
N2 C29 H29 118.2 . .
C28 C29 H29 118.2 . .
N2 C30 C31 124.2(9) . .
N2 C30 H30 117.9 . .
C31 C30 H30 117.9 . .
C27 C31 C30 121.2(9) . .
C27 C31 H31 119.4 . .
C30 C31 H31 119.4 . .
N4 C32 C33 123.5(9) . .
N4 C32 H32 118.3 . .
C33 C32 H32 118.3 . .
C34 C33 C32 120.5(9) . .
C34 C33 H33 119.7 . .
C32 C33 H33 119.7 . .
C33 C34 C35 116.5(8) . .
C33 C34 C37 123.3(8) . .
C35 C34 C37 120.2(8) . .
C36 C35 C34 119.6(8) . .
C36 C35 H35 120.2 . .
C34 C35 H35 120.2 . .
N4 C36 C35 123.9(8) . .
N4 C36 H36 118.1 . .
C35 C36 H36 118.1 . .
C38 C37 C41 114.7(8) . .
C38 C37 C34 124.4(8) . .
C41 C37 C34 120.9(8) . .
C39 C38 C37 121.4(8) . .
C39 C38 H38 119.3 . .
C37 C38 H38 119.3 . .
N5 C39 C38 122.9(8) . .
N5 C39 H39 118.6 . .
C38 C39 H39 118.6 . .
N5 C40 C41 124.8(8) . .
N5 C40 H40 117.6 . .
C41 C40 H40 117.6 . .
C40 C41 C37 120.0(8) . .
C40 C41 H41 120.0 . .
C37 C41 H41 120.0 . .
C50 C42 C80 117.6(9) . .
C50 C42 H42 121.2 . .
C80 C42 H42 121.2 . .
O8 C45 O9 124.7(8) . .
O8 C45 C46 119.8(8) . .
O9 C45 C46 115.5(9) . .
C79 C46 C50 118.6(8) . .
C79 C46 C45 120.7(8) . .
C50 C46 C45 120.7(9) . .
C42 C50 C46 121.3(9) . .
C42 C50 H50 119.3 . .
C46 C50 H50 119.3 . .
C114 C79 C46 120.6(9) . .
C114 C79 H79 119.7 . .
C46 C79 H79 119.7 . .
C114 C80 C42 121.5(9) . .
C114 C80 O10 117.6(9) . .
C42 C80 O10 120.7(10) . .
C80 C114 C79 120.3(10) . .
C80 C114 H114 119.8 . .
C79 C114 H114 119.8 . .

loop_
_geom_bond_atom_site_label_1
_geom_bond_atom_site_label_2
_geom_bond_distance
_geom_bond_site_symmetry_2
Ni1 O4 2.003(6) 1_565
Ni1 N4 2.034(7) .
Ni1 O12 2.037(5) .
Ni1 N2 2.076(7) .
Ni1 O2 2.096(5) .
Ni1 O1 2.162(5) .
Ni1 C1 2.467(8) .
Ni2 O9 1.975(6) .
Ni2 O7 2.029(6) .
Ni2 N1 2.043(7) .
Ni2 O11 2.048(6) .
Ni2 N5 2.117(7) 2_566
Ni2 O6 2.187(6) .
Ni2 C15 2.428(10) .
N1 C26 1.325(10) .
N1 C22 1.336(10) .
N2 C29 1.302(10) .
N2 C30 1.309(10) .
N4 C32 1.314(10) .
N4 C36 1.325(10) .
N5 C40 1.306(10) .
N5 C39 1.315(9) .
N5 Ni2 2.117(7) 2_566
O1 C1 1.240(8) .
O2 C1 1.280(8) .
O3 C5 1.366(10) .
O3 C8 1.373(10) .
O4 C14 1.249(11) .
O4 Ni1 2.003(6) 1_545
O5 C14 1.243(11) .
O6 C15 1.240(10) .
O7 C15 1.262(10) .
O8 C45 1.247(10) .
O9 C45 1.259(9) .
O10 C19 1.366(10) .
O10 C80 1.375(10) .
O11 H11B 0.8501 .
O11 H11 0.8200 .
O12 H12C 0.8500 .
O12 H12 0.8199 .
O13 H13C 0.8500 .
O13 H13D 0.8498 .
O14 H14C 0.8500 .
O14 H14D 0.8500 .
O15 H15C 0.8499 .
O15 H15B 0.8500 .
O16 H16C 0.8501 .
O16 H16A 0.8500 .
C1 C2 1.465(10) .
C2 C3 1.354(10) .
C2 C7 1.378(10) .
C3 C4 1.365(11) .
C3 H3 0.9300 .
C4 C5 1.366(12) .
C4 H4 0.9300 .
C5 C6 1.378(12) .
C6 C7 1.345(12) .
C6 H6 0.9300 .
C7 H7 0.9300 .
C8 C9 1.339(13) .
C8 C13 1.340(14) .
C9 C10 1.376(12) .
C9 H9 0.9300 .
C10 C11 1.361(12) .
C10 H10 0.9300 .
C11 C12 1.353(12) .
C11 C14 1.500(12) .
C12 C13 1.394(13) .
C12 H12A 0.9300 .
C13 H13 0.9300 .
C15 C16 1.462(12) .
C16 C17 1.358(11) .
C16 C21 1.381(11) .
C17 C18 1.379(12) 1_545
C17 H17 0.9300 .
C18 C19 1.369(12) .
C18 C17 1.379(12) 1_565
C18 H18 0.9300 .
C19 C20 1.373(11) 1_565
C20 C21 1.322(11) .
C20 C19 1.373(11) 1_545
C20 H20 0.9300 .
C21 H21 0.9300 .
C22 C23 1.356(11) .
C22 H22 0.9300 .
C23 C24 1.359(11) .
C23 H23 0.9300 .
C24 C25 1.367(11) .
C24 C27 1.478(11) .
C25 C26 1.366(12) .
C25 H25 0.9300 .
C26 H26 0.9300 .
C27 C31 1.340(11) .
C27 C28 1.405(12) .
C28 C29 1.348(12) .
C28 H28 0.9300 .
C29 H29 0.9300 .
C30 C31 1.364(12) .
C30 H30 0.9300 .
C31 H31 0.9300 .
C32 C33 1.364(11) .
C32 H32 0.9300 .
C33 C34 1.351(11) .
C33 H33 0.9300 .
C34 C35 1.369(10) .
C34 C37 1.459(10) .
C35 C36 1.359(10) .
C35 H35 0.9300 .
C36 H36 0.9300 .
C37 C38 1.369(11) .
C37 C41 1.384(10) .
C38 C39 1.363(10) .
C38 H38 0.9300 .
C39 H39 0.9300 .
C40 C41 1.352(11) .
C40 H40 0.9300 .
C41 H41 0.9300 .
C42 C50 1.370(11) .
C42 C80 1.371(12) .
C42 H42 0.9300 .
C45 C46 1.492(11) .
C46 C79 1.357(11) .
C46 C50 1.382(11) .
C50 H50 0.9300 .
C79 C114 1.354(11) .
C79 H79 0.9300 .
C80 C114 1.343(12) .
C114 H114 0.9300 .

loop_
_geom_torsion_atom_site_label_1
_geom_torsion_atom_site_label_2
_geom_torsion_atom_site_label_3
_geom_torsion_atom_site_label_4
_geom_torsion
_geom_torsion_site_symmetry_1
_geom_torsion_site_symmetry_4
O9 Ni2 N1 C26 146.0(7) . .
O7 Ni2 N1 C26 -30.7(7) . .
O11 Ni2 N1 C26 -124.7(7) . .
N5 Ni2 N1 C26 61.8(7) 2_566 .
O6 Ni2 N1 C26 -21.7(11) . .
C15 Ni2 N1 C26 -26.0(8) . .
O9 Ni2 N1 C22 -28.9(7) . .
O7 Ni2 N1 C22 154.4(7) . .
O11 Ni2 N1 C22 60.4(7) . .
N5 Ni2 N1 C22 -113.1(7) 2_566 .
O6 Ni2 N1 C22 163.4(6) . .
C15 Ni2 N1 C22 159.0(7) . .
O4 Ni1 N2 C29 21.4(7) 1_565 .
N4 Ni1 N2 C29 119.7(7) . .
O12 Ni1 N2 C29 -68(3) . .
O2 Ni1 N2 C29 -141.8(7) . .
O1 Ni1 N2 C29 -80.4(7) . .
C1 Ni1 N2 C29 -110.7(7) . .
O4 Ni1 N2 C30 -167.5(7) 1_565 .
N4 Ni1 N2 C30 -69.2(7) . .
O12 Ni1 N2 C30 103(3) . .
O2 Ni1 N2 C30 29.3(7) . .
O1 Ni1 N2 C30 90.7(7) . .
C1 Ni1 N2 C30 60.4(7) . .
O4 Ni1 N4 C32 5.5(8) 1_565 .
O12 Ni1 N4 C32 95.7(7) . .
N2 Ni1 N4 C32 -85.0(8) . .
O2 Ni1 N4 C32 -173.6(7) . .
O1 Ni1 N4 C32 -170.1(7) . .
C1 Ni1 N4 C32 -170.7(7) . .
O4 Ni1 N4 C36 -175.6(6) 1_565 .
O12 Ni1 N4 C36 -85.4(6) . .
N2 Ni1 N4 C36 93.9(6) . .
O2 Ni1 N4 C36 5.3(6) . .
O1 Ni1 N4 C36 8.8(11) . .
C1 Ni1 N4 C36 8.2(8) . .
O4 Ni1 O1 C1 -176.5(4) 1_565 .
N4 Ni1 O1 C1 -0.9(9) . .
O12 Ni1 O1 C1 93.8(5) . .
N2 Ni1 O1 C1 -87.4(5) . .
O2 Ni1 O1 C1 3.0(4) . .
O4 Ni1 O2 C1 -1.3(10) 1_565 .
N4 Ni1 O2 C1 175.7(4) . .
O12 Ni1 O2 C1 -91.8(4) . .
N2 Ni1 O2 C1 83.1(5) . .
O1 Ni1 O2 C1 -2.9(4) . .
O9 Ni2 O6 C15 -174.4(5) . .
O7 Ni2 O6 C15 3.3(5) . .
N1 Ni2 O6 C15 -7.0(9) . .
O11 Ni2 O6 C15 96.6(5) . .
N5 Ni2 O6 C15 -90.3(5) 2_566 .
O9 Ni2 O7 C15 6.6(13) . .
N1 Ni2 O7 C15 172.6(5) . .
O11 Ni2 O7 C15 -93.0(5) . .
N5 Ni2 O7 C15 84.2(5) 2_566 .
O6 Ni2 O7 C15 -3.2(5) . .
O7 Ni2 O9 C45 -113.5(11) . .
N1 Ni2 O9 C45 80.6(8) . .
O11 Ni2 O9 C45 -13.3(8) . .
N5 Ni2 O9 C45 168.0(8) 2_566 .
O6 Ni2 O9 C45 -104.6(8) . .
C15 Ni2 O9 C45 -108.6(8) . .
Ni1 O1 C1 O2 -5.0(7) . .
Ni1 O1 C1 C2 173.2(7) . .
Ni1 O2 C1 O1 5.1(7) . .
Ni1 O2 C1 C2 -173.0(6) . .
O4 Ni1 C1 O1 4.6(6) 1_565 .
N4 Ni1 C1 O1 179.6(4) . .
O12 Ni1 C1 O1 -86.3(4) . .
N2 Ni1 C1 O1 90.1(5) . .
O2 Ni1 C1 O1 -174.9(7) . .
O4 Ni1 C1 O2 179.5(4) 1_565 .
N4 Ni1 C1 O2 -5.5(6) . .
O12 Ni1 C1 O2 88.6(4) . .
N2 Ni1 C1 O2 -95.0(4) . .
O1 Ni1 C1 O2 174.9(7) . .
O4 Ni1 C1 C2 -107(6) 1_565 .
N4 Ni1 C1 C2 68(6) . .
O12 Ni1 C1 C2 162(6) . .
N2 Ni1 C1 C2 -22(6) . .
O2 Ni1 C1 C2 73(6) . .
O1 Ni1 C1 C2 -112(6) . .
O1 C1 C2 C3 6.2(12) . .
O2 C1 C2 C3 -175.7(7) . .
Ni1 C1 C2 C3 114(5) . .
O1 C1 C2 C7 -170.9(8) . .
O2 C1 C2 C7 7.3(12) . .
Ni1 C1 C2 C7 -63(6) . .
C7 C2 C3 C4 -2.5(13) . .
C1 C2 C3 C4 -179.7(8) . .
C2 C3 C4 C5 0.9(15) . .
C8 O3 C5 C4 156.1(10) . .
C8 O3 C5 C6 -28.8(17) . .
C3 C4 C5 O3 176.6(9) . .
C3 C4 C5 C6 1.5(16) . .
O3 C5 C6 C7 -176.9(10) . .
C4 C5 C6 C7 -2.1(17) . .
C5 C6 C7 C2 0.4(17) . .
C3 C2 C7 C6 1.9(14) . .
C1 C2 C7 C6 178.9(9) . .
C5 O3 C8 C9 130.8(11) . .
C5 O3 C8 C13 -54.0(16) . .
C13 C8 C9 C10 1.9(18) . .
O3 C8 C9 C10 177.0(9) . .
C8 C9 C10 C11 -0.2(16) . .
C9 C10 C11 C12 -1.9(16) . .
C9 C10 C11 C14 -179.8(9) . .
C10 C11 C12 C13 2.3(17) . .
C14 C11 C12 C13 -179.8(10) . .
C9 C8 C13 C12 -1(2) . .
O3 C8 C13 C12 -176.5(11) . .
C11 C12 C13 C8 -1(2) . .
Ni1 O4 C14 O5 0.7(14) 1_545 .
Ni1 O4 C14 C11 179.3(5) 1_545 .
C12 C11 C14 O5 0.1(14) . .
C10 C11 C14 O5 177.9(10) . .
C12 C11 C14 O4 -178.6(9) . .
C10 C11 C14 O4 -0.7(14) . .
Ni2 O6 C15 O7 -5.4(8) . .
Ni2 O6 C15 C16 173.2(8) . .
Ni2 O7 C15 O6 5.8(8) . .
Ni2 O7 C15 C16 -172.9(6) . .
O9 Ni2 C15 O6 7.7(7) . .
O7 Ni2 C15 O6 -174.5(8) . .
N1 Ni2 C15 O6 176.5(4) . .
O11 Ni2 C15 O6 -85.1(5) . .
N5 Ni2 C15 O6 89.2(5) 2_566 .
O9 Ni2 C15 O7 -177.8(4) . .
N1 Ni2 C15 O7 -9.0(6) . .
O11 Ni2 C15 O7 89.3(5) . .
N5 Ni2 C15 O7 -96.4(5) 2_566 .
O6 Ni2 C15 O7 174.5(8) . .
O9 Ni2 C15 C16 -131(5) . .
O7 Ni2 C15 C16 47(5) . .
N1 Ni2 C15 C16 38(5) . .
O11 Ni2 C15 C16 136(5) . .
N5 Ni2 C15 C16 -50(5) 2_566 .
O6 Ni2 C15 C16 -139(5) . .
O6 C15 C16 C17 7.8(13) . .
O7 C15 C16 C17 -173.6(8) . .
Ni2 C15 C16 C17 143(4) . .
O6 C15 C16 C21 -169.0(8) . .
O7 C15 C16 C21 9.7(12) . .
Ni2 C15 C16 C21 -34(5) . .
C21 C16 C17 C18 -2.2(14) . 1_545
C15 C16 C17 C18 -179.1(9) . 1_545
C80 O10 C19 C18 142.0(10) . .
C80 O10 C19 C20 -41.0(13) . 1_565
C17 C18 C19 O10 177.8(9) 1_565 .
C17 C18 C19 C20 0.7(15) 1_565 1_565
C19 C20 C21 C16 0.9(14) 1_545 .
C17 C16 C21 C20 1.1(14) . .
C15 C16 C21 C20 178.0(8) . .
C26 N1 C22 C23 -0.6(13) . .
Ni2 N1 C22 C23 174.5(7) . .
N1 C22 C23 C24 -1.1(15) . .
C22 C23 C24 C25 2.6(14) . .
C22 C23 C24 C27 -179.8(8) . .
C23 C24 C25 C26 -2.4(13) . .
C27 C24 C25 C26 180.0(8) . .
C22 N1 C26 C25 0.9(14) . .
Ni2 N1 C26 C25 -174.5(7) . .
C24 C25 C26 N1 0.7(15) . .
C23 C24 C27 C31 169.5(10) . .
C25 C24 C27 C31 -13.0(14) . .
C23 C24 C27 C28 -8.5(13) . .
C25 C24 C27 C28 169.1(9) . .
C31 C27 C28 C29 2.6(15) . .
C24 C27 C28 C29 -179.2(9) . .
C30 N2 C29 C28 -3.2(14) . .
Ni1 N2 C29 C28 168.6(8) . .
C27 C28 C29 N2 0.6(16) . .
C29 N2 C30 C31 2.7(14) . .
Ni1 N2 C30 C31 -168.7(7) . .
C28 C27 C31 C30 -3.2(14) . .
C24 C27 C31 C30 178.7(9) . .
N2 C30 C31 C27 0.6(16) . .
C36 N4 C32 C33 -0.4(14) . .
Ni1 N4 C32 C33 178.6(7) . .
N4 C32 C33 C34 -1.3(15) . .
C32 C33 C34 C35 2.5(13) . .
C32 C33 C34 C37 -176.8(8) . .
C33 C34 C35 C36 -2.0(12) . .
C37 C34 C35 C36 177.2(7) . .
C32 N4 C36 C35 0.9(13) . .
Ni1 N4 C36 C35 -178.1(6) . .
C34 C35 C36 N4 0.4(13) . .
C33 C34 C37 C38 -35.0(13) . .
C35 C34 C37 C38 145.8(9) . .
C33 C34 C37 C41 142.8(9) . .
C35 C34 C37 C41 -36.4(12) . .
C41 C37 C38 C39 0.6(13) . .
C34 C37 C38 C39 178.5(8) . .
C40 N5 C39 C38 -2.8(13) . .
Ni2 N5 C39 C38 177.3(6) 2_566 .
C37 C38 C39 N5 1.6(14) . .
C39 N5 C40 C41 1.9(13) . .
Ni2 N5 C40 C41 -178.2(7) 2_566 .
N5 C40 C41 C37 0.3(14) . .
C38 C37 C41 C40 -1.5(13) . .
C34 C37 C41 C40 -179.5(8) . .
Ni2 O9 C45 O8 -5.2(13) . .
Ni2 O9 C45 C46 176.1(5) . .
O8 C45 C46 C79 175.9(8) . .
O9 C45 C46 C79 -5.2(12) . .
O8 C45 C46 C50 -3.5(12) . .
O9 C45 C46 C50 175.4(7) . .
C80 C42 C50 C46 -0.8(13) . .
C79 C46 C50 C42 0.8(13) . .
C45 C46 C50 C42 -179.8(8) . .
C50 C46 C79 C114 0.0(13) . .
C45 C46 C79 C114 -179.4(8) . .
C50 C42 C80 C114 0.0(14) . .
C50 C42 C80 O10 -175.2(8) . .
C19 O10 C80 C114 141.9(9) . .
C19 O10 C80 C42 -42.7(13) . .
C42 C80 C114 C79 0.8(15) . .
O10 C80 C114 C79 176.2(8) . .
C46 C79 C114 C80 -0.8(15) . .
